data_7130646
loop_
_publ_author_name
'Wang, Ping'
'Xue, Ziqian'
'Ken-Ichi, Otake'
'Kitagawa, Susumu'

_publ_section_title
;
 Nitroxyl radical-containing flexible porous coordination polymer for
 controllable size-aelective aerobic oxidation of alcohols.
;
_journal_issue 64
_journal_name_full 'Chemical communications (Cambridge, England)'
_journal_page_first 9026
_journal_page_last 9029
_journal_paper_doi 10.1039/d2cc02772k
_journal_volume 58
_journal_year 2022
_chemical_formula_moiety 'C86 H87 N8 O14 Zn2, +14[C2 H3 N]'
_chemical_formula_sum 'C114 H129 N22 O14 Zn2'
_chemical_formula_weight 2162.20
_space_group_crystal_system monoclinic
_space_group_IT_number 15
_space_group_name_Hall '-C 2yc'
_space_group_name_H-M_alt 'C 1 2/c 1'
_atom_sites_solution_hydrogens geom
_audit_creation_method SHELXL-2018/3
_audit_update_record
;
2022-07-07 deposited with the CCDC.	2022-07-13 downloaded from the CCDC.
;
_cell_angle_alpha 90
_cell_angle_beta 101.005(7)
_cell_angle_gamma 90
_cell_formula_units_Z 8
_cell_length_a 26.2351(10)
_cell_length_b 28.6675(10)
_cell_length_c 36.1762(13)
_cell_measurement_reflns_used 61415
_cell_measurement_temperature 100(2)
_cell_measurement_theta_max 31.15
_cell_measurement_theta_min 1.23
_cell_volume 26707.6(18)
_computing_cell_refinement 'RAPID AUTO'
_computing_data_collection 'RAPID AUTO (Rigaku, ????)'
_computing_data_reduction 'RAPID AUTO'
_computing_molecular_graphics 'Yadokari-XG (Wakita, Nemoto et al., 2009)'
_computing_publication_material 'Yadokari-XG (Wakita, Nemoto et al., 2009)'
_computing_structure_refinement 'SHELXL-2018/3 (Sheldrick, 2018)'
_computing_structure_solution 'SHELXT 2018/2 (Sheldrick, 2018)'
_diffrn_ambient_temperature 100(2)
_diffrn_measured_fraction_theta_full 0.999
_diffrn_measured_fraction_theta_max 0.997
_diffrn_measurement_device_type 'Rigaku 1/4-chi goniometer'
_diffrn_measurement_method \w
_diffrn_radiation_type synchrotron
_diffrn_radiation_wavelength 0.4128
_diffrn_reflns_av_R_equivalents 0.0994
_diffrn_reflns_av_unetI/netI 0.0855
_diffrn_reflns_Laue_measured_fraction_full 0.999
_diffrn_reflns_Laue_measured_fraction_max 0.997
_diffrn_reflns_limit_h_max 34
_diffrn_reflns_limit_h_min -33
_diffrn_reflns_limit_k_max 37
_diffrn_reflns_limit_k_min -37
_diffrn_reflns_limit_l_max 46
_diffrn_reflns_limit_l_min -46
_diffrn_reflns_number 99557
_diffrn_reflns_point_group_measured_fraction_full 0.999
_diffrn_reflns_point_group_measured_fraction_max 0.997
_diffrn_reflns_theta_full 14.340
_diffrn_reflns_theta_max 15.548
_diffrn_reflns_theta_min 0.666
_exptl_absorpt_coefficient_mu 0.099
_exptl_absorpt_correction_T_max 1.0000
_exptl_absorpt_correction_T_min 0.3680
_exptl_absorpt_correction_type multi-scan
_exptl_absorpt_process_details 'ABSCOR (Rigaku, 1995)'
_exptl_crystal_colour 'light yellow'
_exptl_crystal_density_diffrn 0.790
_exptl_crystal_description block
_exptl_crystal_F_000 6648
_exptl_crystal_size_max 0.020
_exptl_crystal_size_mid 0.020
_exptl_crystal_size_min 0.020
_refine_diff_density_max 1.458
_refine_diff_density_min -1.736
_refine_diff_density_rms 0.099
_refine_ls_extinction_method none
_refine_ls_goodness_of_fit_ref 1.047
_refine_ls_hydrogen_treatment constr
_refine_ls_matrix_type full
_refine_ls_number_parameters 967
_refine_ls_number_reflns 30528
_refine_ls_number_restraints 740
_refine_ls_restrained_S_all 1.054
_refine_ls_R_factor_all 0.1430
_refine_ls_R_factor_gt 0.0997
_refine_ls_shift/su_max 0.057
_refine_ls_shift/su_mean 0.003
_refine_ls_structure_factor_coef Fsqd
_refine_ls_weighting_details 'w=1/[\s^2^(Fo^2^)+(0.1939P)^2^] where P=(Fo^2^+2Fc^2^)/3'
_refine_ls_weighting_scheme calc
_refine_ls_wR_factor_gt 0.2859
_refine_ls_wR_factor_ref 0.3187
_reflns_Friedel_coverage 0.000
_reflns_number_gt 17119
_reflns_number_total 30528
_reflns_threshold_expression 'I > 2\s(I)'
_cod_data_source_file d2cc02772k2.cif
_cod_data_source_block DT-PCP-ACN
_cod_original_sg_symbol_H-M 'C 2/c'
_cod_database_code 7130646
_shelx_shelxl_version_number 2018/3
_shelx_space_group_comment
;
The symmetry employed for this shelxl refinement is uniquely defined
by the following loop, which should always be used as a source of
symmetry information in preference to the above space-group names.
They are only intended as comments.
;
_shelx_estimated_absorpt_t_min 0.998
_shelx_estimated_absorpt_t_max 0.998

loop_
_space_group_symop_operation_xyz
'x, y, z'
'-x, y, -z+1/2'
'x+1/2, y+1/2, z'
'-x+1/2, y+1/2, -z+1/2'
'-x, -y, -z'
'x, -y, z-1/2'
'-x+1/2, -y+1/2, -z'
'x+1/2, -y+1/2, z-1/2'

loop_
_atom_site_label
_atom_site_type_symbol
_atom_site_fract_x
_atom_site_fract_y
_atom_site_fract_z
_atom_site_U_iso_or_equiv
_atom_site_adp_type
_atom_site_occupancy
_atom_site_site_symmetry_order
_atom_site_calc_flag
_atom_site_refinement_flags_posn
_atom_site_refinement_flags_adp
_atom_site_refinement_flags_occupancy
_atom_site_disorder_assembly
_atom_site_disorder_group
C1 C 0.3617(2) 0.53955(16) 0.52692(13) 0.0498(12) Uani 1 1 d . . . . .
H12 H 0.336625 0.559340 0.512276 0.060 Uiso 1 1 calc R U . . .
C2 C 0.3599(2) 0.53359(19) 0.56441(14) 0.0620(15) Uani 1 1 d . . . . .
H13 H 0.334217 0.549067 0.575206 0.074 Uiso 1 1 calc R U . . .
C3 C 0.3967(2) 0.50412(16) 0.58658(12) 0.0486(11) Uani 1 1 d . . . . .
C4 C 0.4330(2) 0.48293(15) 0.56898(12) 0.0452(10) Uani 1 1 d . . . . .
H14 H 0.458752 0.463151 0.582932 0.054 Uiso 1 1 calc R U . . .
C5 C 0.43181(18) 0.49054(15) 0.53114(12) 0.0415(10) Uani 1 1 d . . . . .
H15 H 0.456628 0.475111 0.519472 0.050 Uiso 1 1 calc R U . . .
C6 C 0.3958(2) 0.49658(17) 0.62669(13) 0.0548(13) Uani 1 1 d . . . . .
C7 C 0.3765(3) 0.5312(2) 0.64789(15) 0.076(2) Uani 1 1 d . . . . .
H16 H 0.365654 0.560493 0.636753 0.092 Uiso 1 1 calc R U . . .
C8 C 0.3735(3) 0.5226(2) 0.68481(15) 0.0761(19) Uani 1 1 d . . . . .
H17 H 0.360593 0.546348 0.698891 0.091 Uiso 1 1 calc R U . . .
C9 C 0.3885(2) 0.48047(19) 0.70206(14) 0.0599(14) Uani 1 1 d . . . . .
C10 C 0.4086(2) 0.44615(17) 0.68078(12) 0.0479(11) Uani 1 1 d . . . . .
C11 C 0.4125(2) 0.45507(17) 0.64403(13) 0.0511(12) Uani 1 1 d . . . . .
H18 H 0.427012 0.432010 0.630278 0.061 Uiso 1 1 calc R U . . .
C12 C 0.3377(2) 0.48226(19) 0.79194(13) 0.0560(13) Uani 1 1 d . . . . .
H19 H 0.306595 0.490626 0.800144 0.067 Uiso 1 1 calc R U . . .
C13 C 0.3398(2) 0.4871(2) 0.75452(13) 0.0648(15) Uani 1 1 d . . . . .
H20 H 0.310729 0.499008 0.737357 0.078 Uiso 1 1 calc R U . . .
C14 C 0.3844(2) 0.47440(17) 0.74190(13) 0.0543(13) Uani 1 1 d . . . . .
C15 C 0.4266(2) 0.45698(15) 0.76874(13) 0.0456(10) Uani 1 1 d . . . . .
H21 H 0.457895 0.447802 0.761289 0.055 Uiso 1 1 calc R U . . .
C16 C 0.42140(19) 0.45354(15) 0.80573(12) 0.0419(10) Uani 1 1 d . . . . .
H22 H 0.449747 0.441780 0.823635 0.050 Uiso 1 1 calc R U . . .
C17 C 0.4251(2) 0.39828(17) 0.69780(12) 0.0523(12) Uani 1 1 d . . . . .
C18 C 0.3937(4) 0.3314(3) 0.7303(2) 0.099(2) Uani 1 1 d . U . . .
H82 H 0.431513 0.323651 0.734365 0.119 Uiso 1 1 calc R U . . .
C19 C 0.3819(6) 0.3376(3) 0.7651(2) 0.200(6) Uani 1 1 d D U . . .
H70 H 0.344072 0.343043 0.762386 0.240 Uiso 1 1 calc R U . . .
H71 H 0.400062 0.365719 0.776909 0.240 Uiso 1 1 calc R U . . .
C20 C 0.3983(6) 0.2928(3) 0.7926(2) 0.212(6) Uani 1 1 d D U . . .
C21 C 0.3581(6) 0.2474(4) 0.7328(3) 0.222(6) Uani 1 1 d D U . . .
C22 C 0.3654(7) 0.2906(3) 0.7118(3) 0.209(6) Uani 1 1 d D U . . .
H72 H 0.330347 0.301654 0.699948 0.251 Uiso 1 1 calc R U . . .
H73 H 0.383049 0.281354 0.691105 0.251 Uiso 1 1 calc R U . . .
C23 C 0.4558(6) 0.2718(5) 0.7977(5) 0.260(10) Uani 1 1 d D U . . .
H34 H 0.480751 0.294449 0.810851 0.391 Uiso 1 1 calc R U . . .
H35 H 0.457818 0.242903 0.812361 0.391 Uiso 1 1 calc R U . . .
H36 H 0.463854 0.265125 0.772843 0.391 Uiso 1 1 calc R U . . .
C24 C 0.3787(7) 0.3090(4) 0.8276(3) 0.214(7) Uani 1 1 d D U . . .
H37 H 0.402131 0.332802 0.840792 0.321 Uiso 1 1 calc R U . . .
H38 H 0.343744 0.322151 0.820135 0.321 Uiso 1 1 calc R U . . .
H39 H 0.377472 0.282339 0.844428 0.321 Uiso 1 1 calc R U . . .
C25 C 0.4019(7) 0.2144(4) 0.7239(4) 0.252(9) Uani 1 1 d D U . . .
H40 H 0.396917 0.209376 0.696678 0.378 Uiso 1 1 calc R U . . .
H41 H 0.435877 0.228931 0.732855 0.378 Uiso 1 1 calc R U . . .
H42 H 0.400379 0.184454 0.736665 0.378 Uiso 1 1 calc R U . . .
C26 C 0.3057(8) 0.2213(6) 0.7216(5) 0.350(14) Uani 1 1 d D U . . .
H43 H 0.299643 0.213827 0.694687 0.525 Uiso 1 1 calc R U . . .
H44 H 0.306695 0.192467 0.736225 0.525 Uiso 1 1 calc R U . . .
H45 H 0.277478 0.241260 0.726766 0.525 Uiso 1 1 calc R U . . .
C27 C 0.3092(2) 0.47262(14) 0.40276(14) 0.0479(11) Uani 1 1 d . . . . .
C28 C 0.2696(2) 0.43689(17) 0.40445(14) 0.0570(13) Uani 1 1 d . . . . .
C29 C 0.2527(3) 0.4287(2) 0.43794(16) 0.081(2) Uani 1 1 d . . . . .
H1 H 0.264170 0.448089 0.459167 0.097 Uiso 1 1 calc R U . . .
C30 C 0.2193(3) 0.3923(3) 0.44036(18) 0.101(3) Uani 1 1 d . . . . .
H2 H 0.208981 0.386667 0.463741 0.121 Uiso 1 1 calc R U . . .
C31 C 0.2004(3) 0.3642(2) 0.41064(17) 0.0746(18) Uani 1 1 d . . . . .
C32 C 0.2144(3) 0.3741(2) 0.37717(18) 0.079(2) Uani 1 1 d . . . . .
H3 H 0.201048 0.355587 0.355716 0.095 Uiso 1 1 calc R U . . .
C33 C 0.2483(3) 0.41101(19) 0.37371(15) 0.0696(17) Uani 1 1 d . . . . .
H4 H 0.256411 0.418053 0.349831 0.084 Uiso 1 1 calc R U . . .
C34 C 0.1642(2) 0.32405(17) 0.41333(14) 0.086(2) Uani 1 1 d G U . . .
C35 C 0.1668(2) 0.2998(2) 0.44688(12) 0.141(4) Uani 1 1 d G U . . .
C36 C 0.1336(3) 0.26235(19) 0.44861(12) 0.161(5) Uani 1 1 d G U . . .
H5 H 0.135285 0.245750 0.471540 0.193 Uiso 1 1 calc R U . . .
C37 C 0.0979(2) 0.24925(16) 0.41678(14) 0.0757(19) Uani 1 1 d G U . . .
C38 C 0.0954(3) 0.2735(2) 0.38323(13) 0.216(6) Uani 1 1 d G U . . .
H6 H 0.070954 0.264593 0.361482 0.259 Uiso 1 1 calc R U . . .
C39 C 0.1285(3) 0.3109(2) 0.38151(12) 0.221(7) Uani 1 1 d G U . . .
H7 H 0.126822 0.327550 0.358575 0.265 Uiso 1 1 calc R U . . .
C40 C 0.0629(2) 0.20811(18) 0.41837(16) 0.0620(14) Uani 1 1 d . . . . .
C41 C 0.0437(2) 0.18216(19) 0.38567(15) 0.0652(16) Uani 1 1 d . . . . .
H8 H 0.054043 0.190065 0.362677 0.078 Uiso 1 1 calc R U . . .
C42 C 0.0106(2) 0.14593(16) 0.38656(13) 0.0502(12) Uani 1 1 d . . . . .
H9 H -0.003162 0.129820 0.363904 0.060 Uiso 1 1 calc R U . . .
C43 C -0.00372(19) 0.13183(14) 0.42033(13) 0.0447(10) Uani 1 1 d . . . . .
C44 C 0.0164(2) 0.15662(18) 0.45327(14) 0.0617(15) Uani 1 1 d . . . . .
H10 H 0.007608 0.147663 0.476559 0.074 Uiso 1 1 calc R U . . .
C45 C 0.0490(3) 0.1941(2) 0.45176(16) 0.0724(18) Uani 1 1 d . . . . .
H11 H 0.062179 0.210803 0.474237 0.087 Uiso 1 1 calc R U . . .
C46 C -0.04062(17) 0.09188(13) 0.42113(12) 0.0379(9) Uani 1 1 d . . . . .
C47 C 0.2099(6) 0.3063(4) 0.4797(3) 0.146(4) Uani 1 1 d . . . . .
C48 C 0.2272(5) 0.3176(4) 0.5476(3) 0.149(4) Uani 1 1 d D U . . .
H83 H 0.259158 0.298206 0.548810 0.179 Uiso 1 1 calc R U . . .
C49 C 0.2393(5) 0.3693(3) 0.5563(3) 0.144(4) Uani 1 1 d D U . . .
H74 H 0.255612 0.382642 0.536160 0.172 Uiso 1 1 calc R U . . .
H75 H 0.206285 0.386162 0.555991 0.172 Uiso 1 1 calc R U . . .
C50 C 0.2750(4) 0.3779(3) 0.5940(3) 0.127(3) Uani 1 1 d D U . . .
C51 C 0.2309(6) 0.3067(5) 0.6183(3) 0.190(5) Uani 1 1 d D U . . .
C52 C 0.1975(5) 0.3061(5) 0.5786(3) 0.189(5) Uani 1 1 d D U . . .
H76 H 0.168908 0.328857 0.577557 0.227 Uiso 1 1 calc R U . . .
H77 H 0.181771 0.274788 0.573687 0.227 Uiso 1 1 calc R U . . .
C53 C 0.1972(7) 0.3046(7) 0.6488(4) 0.252(8) Uani 1 1 d D U . . .
H46 H 0.179451 0.274372 0.647578 0.378 Uiso 1 1 calc R U . . .
H47 H 0.219275 0.308420 0.673713 0.378 Uiso 1 1 calc R U . . .
H48 H 0.171313 0.329662 0.644538 0.378 Uiso 1 1 calc R U . . .
C55 C 0.3306(5) 0.3645(5) 0.5889(5) 0.230(7) Uani 1 1 d D U . . .
H49 H 0.331642 0.331240 0.582860 0.345 Uiso 1 1 calc R U . . .
H50 H 0.339938 0.382914 0.568348 0.345 Uiso 1 1 calc R U . . .
H51 H 0.355356 0.370931 0.612271 0.345 Uiso 1 1 calc R U . . .
C56 C 0.2740(5) 0.4310(4) 0.6036(4) 0.193(6) Uani 1 1 d D U . . .
H52 H 0.287462 0.449051 0.584559 0.290 Uiso 1 1 calc R U . . .
H53 H 0.238233 0.440659 0.603909 0.290 Uiso 1 1 calc R U . . .
H54 H 0.295679 0.436682 0.628436 0.290 Uiso 1 1 calc R U . . .
C57 C 0.44972(18) 0.46260(12) 0.41607(12) 0.0391(9) Uani 1 1 d . . . . .
C58 C 0.4860(2) 0.42299(14) 0.41520(13) 0.0467(11) Uani 1 1 d . . . . .
C59 C 0.5131(2) 0.40301(14) 0.44885(14) 0.0502(12) Uani 1 1 d . . . . .
H23 H 0.506524 0.413404 0.472427 0.060 Uiso 1 1 calc R U . . .
C60 C 0.5489(3) 0.36870(19) 0.44763(17) 0.0707(17) Uani 1 1 d . . . . .
H24 H 0.567451 0.355834 0.470492 0.085 Uiso 1 1 calc R U . . .
C61 C 0.5586(3) 0.35256(19) 0.41404(19) 0.0733(17) Uani 1 1 d . . . . .
C62 C 0.5321(3) 0.3724(2) 0.38060(19) 0.087(2) Uani 1 1 d . . . . .
H25 H 0.538890 0.361763 0.357149 0.105 Uiso 1 1 calc R U . . .
C63 C 0.4962(3) 0.4072(2) 0.38133(15) 0.0745(19) Uani 1 1 d . . . . .
H26 H 0.478342 0.420472 0.358410 0.089 Uiso 1 1 calc R U . . .
C64 C 0.59824(17) 0.31526(15) 0.41172(16) 0.087(2) Uani 1 1 d G U . . .
C65 C 0.6478(2) 0.32079(16) 0.43321(17) 0.150(4) Uani 1 1 d G U . . .
H31 H 0.655615 0.347337 0.448989 0.180 Uiso 1 1 calc R U . . .
C66 C 0.68579(16) 0.28749(19) 0.43162(17) 0.168(5) Uani 1 1 d G U . . .
C67 C 0.67429(18) 0.24865(16) 0.40853(16) 0.109(3) Uani 1 1 d G U . . .
C68 C 0.6248(2) 0.24311(15) 0.38704(16) 0.110(3) Uani 1 1 d G U . . .
H32 H 0.616912 0.216566 0.371258 0.132 Uiso 1 1 calc R U . . .
C69 C 0.58674(16) 0.27641(17) 0.38863(15) 0.117(3) Uani 1 1 d G U . . .
H33 H 0.552894 0.272630 0.373940 0.141 Uiso 1 1 calc R U . . .
C70 C 0.8227(2) 0.09814(14) 0.41512(13) 0.0456(11) Uani 1 1 d . . . . .
C71 C 0.7838(2) 0.13685(18) 0.41391(15) 0.0631(15) Uani 1 1 d . . . . .
C72 C 0.7575(3) 0.1544(2) 0.38004(18) 0.088(2) Uani 1 1 d . . . . .
H27 H 0.764162 0.141532 0.357239 0.106 Uiso 1 1 calc R U . . .
C73 C 0.7223(3) 0.1897(3) 0.3784(2) 0.108(3) Uani 1 1 d . . . . .
H28 H 0.704889 0.201185 0.354642 0.130 Uiso 1 1 calc R U . . .
C74 C 0.7119(3) 0.2089(2) 0.4115(2) 0.106(3) Uani 1 1 d . . . . .
C75 C 0.7346(4) 0.1891(3) 0.4460(2) 0.115(3) Uani 1 1 d . . . . .
H29 H 0.724473 0.199319 0.468501 0.137 Uiso 1 1 calc R U . . .
C76 C 0.7723(3) 0.1538(2) 0.44746(17) 0.085(2) Uani 1 1 d . . . . .
H30 H 0.789663 0.141814 0.470986 0.102 Uiso 1 1 calc R U . . .
C77 C 0.7438(9) 0.2943(9) 0.4563(6) 0.332(11) Uani 1 1 d D U . . .
C78 C 0.8319(5) 0.3139(7) 0.4406(5) 0.257(8) Uani 1 1 d D U . . .
H84 H 0.836695 0.347267 0.448497 0.308 Uiso 1 1 calc R U . . .
C79 C 0.8599(6) 0.2812(7) 0.4679(4) 0.246(8) Uani 1 1 d D U . . .
H78 H 0.860085 0.250161 0.455916 0.296 Uiso 1 1 calc R U . . .
H79 H 0.841242 0.278065 0.489146 0.296 Uiso 1 1 calc R U . . .
C80 C 0.8626(7) 0.2993(8) 0.4058(4) 0.314(10) Uani 1 1 d D U . . .
H80 H 0.866539 0.265019 0.404502 0.377 Uiso 1 1 calc R U . . .
H81 H 0.843288 0.310650 0.381281 0.377 Uiso 1 1 calc R U . . .
C81 C 0.9188(6) 0.2965(6) 0.4843(4) 0.258(7) Uani 1 1 d D U . . .
C82 C 0.9143(8) 0.3355(7) 0.5135(7) 0.345(14) Uani 1 1 d D U . . .
H55 H 0.893381 0.324207 0.531354 0.517 Uiso 1 1 calc R U . . .
H56 H 0.949026 0.343943 0.527089 0.517 Uiso 1 1 calc R U . . .
H57 H 0.897585 0.363039 0.500297 0.517 Uiso 1 1 calc R U . . .
C83 C 0.9478(9) 0.2566(8) 0.5105(7) 0.387(16) Uani 1 1 d D U . . .
H58 H 0.932237 0.253357 0.532917 0.580 Uiso 1 1 calc R U . . .
H59 H 0.944608 0.226998 0.496642 0.580 Uiso 1 1 calc R U . . .
H60 H 0.984648 0.264638 0.518149 0.580 Uiso 1 1 calc R U . . .
C84 C 0.9174(6) 0.3238(8) 0.4162(4) 0.267(8) Uani 1 1 d D U . . .
C85 C 0.9225(13) 0.3771(8) 0.4229(9) 0.47(2) Uani 1 1 d D U . . .
H61 H 0.904795 0.393602 0.400305 0.709 Uiso 1 1 calc R U . . .
H62 H 0.906639 0.385713 0.444334 0.709 Uiso 1 1 calc R U . . .
H63 H 0.959316 0.385794 0.428158 0.709 Uiso 1 1 calc R U . . .
C86 C 0.9535(8) 0.3012(7) 0.3906(6) 0.300(10) Uani 1 1 d D U . . .
H64 H 0.943258 0.312818 0.364804 0.450 Uiso 1 1 calc R U . . .
H65 H 0.989754 0.309753 0.400490 0.450 Uiso 1 1 calc R U . . .
H66 H 0.949924 0.267227 0.390810 0.450 Uiso 1 1 calc R U . . .
N1 N 0.39684(15) 0.51900(11) 0.51001(9) 0.0372(8) Uani 1 1 d . . . . .
N2 N 0.37810(15) 0.46609(11) 0.81753(10) 0.0389(8) Uani 1 1 d . . . . .
N3 N 0.3861(2) 0.37364(17) 0.70687(12) 0.0679(13) Uani 1 1 d . U . . .
H85 H 0.354094 0.383185 0.698352 0.081 Uiso 1 1 calc R U . . .
N4 N 0.3628(4) 0.2565(2) 0.77246(19) 0.128(3) Uani 1 1 d . U . . .
N5 N 0.1910(4) 0.3126(4) 0.5126(3) 0.175(4) Uani 1 1 d . U . . .
H86 H 0.157295 0.313594 0.512053 0.211 Uiso 1 1 calc R U . . .
N6 N 0.2543(5) 0.3530(4) 0.6238(3) 0.173(4) Uani 1 1 d . U . . .
N7 N 0.7745(6) 0.3000(6) 0.4266(4) 0.277(8) Uani 1 1 d D U . . .
H87 H 0.761184 0.295895 0.402598 0.332 Uiso 1 1 calc R U . . .
N8 N 0.9459(6) 0.2972(7) 0.4525(4) 0.243(6) Uani 1 1 d D U . . .
O1 O 0.47040(17) 0.38614(12) 0.70261(10) 0.0623(10) Uani 1 1 d . . . . .
O2 O 0.3571(3) 0.2212(2) 0.79374(19) 0.163(3) Uani 1 1 d . U . . .
O3 O 0.2588(4) 0.3014(3) 0.4795(3) 0.192(4) Uani 1 1 d . . . . .
O4 O 0.2774(5) 0.3616(4) 0.6592(3) 0.219(4) Uani 1 1 d . U . . .
O5 O 0.33348(13) 0.48872(10) 0.43368(9) 0.0476(8) Uani 1 1 d . . . . .
O6 O 0.31722(15) 0.48550(12) 0.37083(9) 0.0568(9) Uani 1 1 d . . . . .
O7 O -0.04690(13) 0.07716(10) 0.45236(8) 0.0451(7) Uani 1 1 d . . . . .
O8 O -0.06244(14) 0.07609(11) 0.38946(9) 0.0524(8) Uani 1 1 d . . . . .
O9 O 0.42686(15) 0.47854(11) 0.38524(9) 0.0555(9) Uani 1 1 d . . . . .
O10 O 0.44376(13) 0.47710(9) 0.44805(8) 0.0440(7) Uani 1 1 d . . . . .
O11 O 0.82942(15) 0.08276(11) 0.38410(9) 0.0552(9) Uani 1 1 d . . . . .
O12 O 0.84551(14) 0.08437(10) 0.44708(9) 0.0510(8) Uani 1 1 d . . . . .
O13 O 0.7528(6) 0.3385(5) 0.4684(4) 0.258(6) Uani 1 1 d . U . . .
O14 O 1.0010(7) 0.3034(4) 0.4586(5) 0.326(9) Uani 1 1 d D U . . .
Zn1 Zn 0.39577(2) 0.53012(2) 0.45508(2) 0.03163(14) Uani 1 1 d . . . . .
Zn2 Zn 0.37623(2) 0.53168(2) 0.37311(2) 0.03124(14) Uani 1 1 d . . . . .
C54 C 0.2733(6) 0.2668(6) 0.6298(5) 0.314(13) Uani 1 1 d D U . . .
H67 H 0.256580 0.236203 0.625908 0.471 Uiso 1 1 calc R U . . .
H68 H 0.299870 0.269453 0.614209 0.471 Uiso 1 1 calc R U . . .
H69 H 0.289564 0.270379 0.656401 0.471 Uiso 1 1 calc R U . . .

loop_
_atom_site_aniso_label
_atom_site_aniso_U_11
_atom_site_aniso_U_22
_atom_site_aniso_U_33
_atom_site_aniso_U_23
_atom_site_aniso_U_13
_atom_site_aniso_U_12
C1 0.060(3) 0.055(3) 0.042(2) 0.0091(19) 0.027(2) 0.016(2)
C2 0.072(4) 0.082(4) 0.038(2) 0.003(2) 0.026(2) 0.032(3)
C3 0.065(3) 0.052(3) 0.034(2) 0.0032(18) 0.023(2) 0.009(2)
C4 0.055(3) 0.049(2) 0.036(2) 0.0061(18) 0.019(2) 0.011(2)
C5 0.046(3) 0.046(2) 0.037(2) 0.0038(17) 0.0206(19) 0.006(2)
C6 0.071(4) 0.061(3) 0.039(2) 0.001(2) 0.026(2) 0.011(3)
C7 0.117(6) 0.082(4) 0.040(3) 0.011(2) 0.039(3) 0.043(4)
C8 0.117(6) 0.082(4) 0.039(3) 0.011(2) 0.040(3) 0.039(4)
C9 0.078(4) 0.071(3) 0.037(2) 0.006(2) 0.029(3) 0.022(3)
C10 0.056(3) 0.058(3) 0.034(2) 0.0035(19) 0.018(2) 0.006(2)
C11 0.061(3) 0.057(3) 0.040(2) -0.003(2) 0.024(2) 0.001(2)
C12 0.051(3) 0.080(3) 0.042(3) 0.005(2) 0.021(2) 0.026(3)
C13 0.058(3) 0.105(4) 0.034(2) 0.008(3) 0.017(2) 0.034(3)
C14 0.073(4) 0.060(3) 0.037(2) 0.008(2) 0.029(2) 0.019(3)
C15 0.049(3) 0.049(2) 0.045(2) -0.0028(19) 0.023(2) 0.005(2)
C16 0.046(3) 0.048(2) 0.036(2) 0.0011(17) 0.0189(19) 0.004(2)
C17 0.081(4) 0.055(3) 0.025(2) 0.0008(18) 0.022(2) 0.001(3)
C18 0.121(6) 0.105(5) 0.075(4) 0.032(4) 0.028(4) -0.031(5)
C19 0.461(18) 0.065(4) 0.116(7) 0.003(4) 0.165(9) -0.016(8)
C20 0.477(19) 0.091(6) 0.087(6) 0.003(5) 0.099(10) -0.089(10)
C21 0.44(2) 0.105(7) 0.147(10) 0.012(7) 0.113(12) -0.071(11)
C22 0.439(19) 0.111(7) 0.091(6) 0.015(5) 0.085(9) -0.076(10)
C23 0.186(14) 0.188(13) 0.41(3) 0.160(15) 0.066(15) 0.073(12)
C24 0.39(2) 0.157(10) 0.100(8) -0.001(7) 0.056(11) -0.015(13)
C25 0.49(3) 0.109(8) 0.180(13) -0.013(8) 0.127(17) 0.012(14)
C26 0.57(3) 0.240(16) 0.203(16) 0.017(12) -0.021(19) -0.29(2)
C27 0.062(3) 0.039(2) 0.049(3) -0.0051(19) 0.027(2) -0.011(2)
C28 0.069(4) 0.051(3) 0.056(3) -0.002(2) 0.023(3) -0.026(3)
C29 0.110(5) 0.086(4) 0.054(3) -0.009(3) 0.035(3) -0.053(4)
C30 0.134(7) 0.110(5) 0.064(4) -0.008(3) 0.033(4) -0.081(5)
C31 0.099(5) 0.063(3) 0.069(4) 0.001(3) 0.033(3) -0.038(3)
C32 0.098(5) 0.075(4) 0.069(4) -0.010(3) 0.025(3) -0.049(4)
C33 0.098(5) 0.064(3) 0.054(3) -0.005(2) 0.033(3) -0.036(3)
C34 0.116(6) 0.076(4) 0.066(4) 0.010(3) 0.016(4) -0.052(4)
C35 0.202(10) 0.135(7) 0.098(6) -0.034(5) 0.055(6) -0.113(7)
C36 0.237(11) 0.157(8) 0.108(6) -0.028(6) 0.082(7) -0.139(8)
C37 0.100(5) 0.067(3) 0.067(4) -0.009(3) 0.035(3) -0.049(3)
C38 0.324(15) 0.201(10) 0.139(9) -0.037(8) 0.086(10) -0.195(11)
C39 0.324(16) 0.233(12) 0.114(8) -0.020(8) 0.061(9) -0.195(12)
C40 0.068(4) 0.058(3) 0.066(3) -0.009(2) 0.029(3) -0.024(3)
C41 0.082(4) 0.067(3) 0.055(3) -0.006(2) 0.034(3) -0.034(3)
C42 0.062(3) 0.047(2) 0.047(3) -0.0056(19) 0.023(2) -0.016(2)
C43 0.050(3) 0.040(2) 0.050(3) -0.0018(18) 0.027(2) -0.011(2)
C44 0.081(4) 0.062(3) 0.048(3) -0.013(2) 0.029(3) -0.029(3)
C45 0.103(5) 0.067(3) 0.053(3) -0.013(3) 0.029(3) -0.031(3)
C46 0.042(2) 0.0317(18) 0.045(2) -0.0029(17) 0.0209(19) 0.0009(17)
C47 0.170(12) 0.140(9) 0.136(9) -0.034(7) 0.048(9) -0.060(9)
C48 0.199(11) 0.129(7) 0.114(7) 0.023(6) 0.019(7) -0.061(8)
C49 0.172(10) 0.132(8) 0.133(8) -0.010(6) 0.044(7) -0.023(7)
C50 0.139(9) 0.126(7) 0.119(7) -0.014(6) 0.032(7) -0.020(7)
C51 0.238(15) 0.207(12) 0.133(9) 0.012(9) 0.057(10) -0.077(11)
C52 0.223(14) 0.229(12) 0.119(8) 0.035(9) 0.043(9) -0.044(11)
C53 0.235(18) 0.35(2) 0.199(15) -0.020(15) 0.117(13) -0.076(17)
C55 0.153(12) 0.213(14) 0.33(2) -0.115(14) 0.060(13) -0.053(11)
C56 0.166(12) 0.173(11) 0.221(14) -0.053(10) -0.014(10) -0.029(10)
C57 0.051(3) 0.0256(17) 0.045(2) -0.0008(16) 0.020(2) 0.0070(17)
C58 0.060(3) 0.034(2) 0.050(3) -0.0057(18) 0.020(2) 0.013(2)
C59 0.068(3) 0.033(2) 0.055(3) 0.0041(19) 0.023(2) 0.017(2)
C60 0.085(4) 0.056(3) 0.072(4) 0.004(3) 0.018(3) 0.034(3)
C61 0.074(4) 0.056(3) 0.089(4) -0.012(3) 0.015(3) 0.035(3)
C62 0.120(6) 0.074(4) 0.073(4) -0.015(3) 0.032(4) 0.049(4)
C63 0.101(5) 0.080(4) 0.045(3) -0.007(3) 0.022(3) 0.052(4)
C64 0.072(4) 0.074(4) 0.114(5) -0.018(4) 0.012(4) 0.043(3)
C65 0.116(7) 0.129(7) 0.180(9) -0.090(6) -0.030(6) 0.078(6)
C66 0.123(8) 0.169(8) 0.189(10) -0.099(7) -0.031(7) 0.094(7)
C67 0.111(6) 0.091(5) 0.123(6) -0.026(4) 0.018(5) 0.061(5)
C68 0.101(6) 0.090(5) 0.133(7) -0.045(4) 0.005(5) 0.050(4)
C69 0.097(6) 0.105(5) 0.134(7) -0.050(5) -0.017(5) 0.062(5)
C70 0.060(3) 0.033(2) 0.051(3) 0.0039(18) 0.030(2) 0.017(2)
C71 0.081(4) 0.056(3) 0.057(3) 0.000(2) 0.025(3) 0.033(3)
C72 0.121(6) 0.077(4) 0.068(4) 0.002(3) 0.023(4) 0.061(4)
C73 0.135(7) 0.102(5) 0.082(5) -0.010(4) 0.006(5) 0.075(5)
C74 0.113(6) 0.084(4) 0.115(6) -0.019(4) 0.006(5) 0.070(5)
C75 0.148(8) 0.123(6) 0.077(5) -0.022(4) 0.031(5) 0.088(6)
C76 0.111(6) 0.087(4) 0.061(4) -0.009(3) 0.024(4) 0.057(4)
C77 0.32(2) 0.34(2) 0.34(2) -0.112(19) 0.070(18) -0.01(2)
C78 0.246(18) 0.264(17) 0.244(17) -0.010(14) 0.005(15) -0.071(15)
C79 0.176(14) 0.348(19) 0.192(14) 0.065(13) -0.025(11) -0.099(14)
C80 0.28(2) 0.38(2) 0.29(2) -0.076(18) 0.077(18) -0.06(2)
C81 0.167(14) 0.350(19) 0.246(17) 0.023(16) 0.013(13) -0.005(16)
C82 0.23(2) 0.35(2) 0.45(3) -0.26(2) 0.06(2) 0.032(19)
C83 0.29(3) 0.43(3) 0.39(3) 0.21(3) -0.06(2) -0.03(2)
C84 0.278(19) 0.32(2) 0.228(17) -0.020(16) 0.112(15) -0.009(19)
C85 0.46(4) 0.27(3) 0.69(5) -0.16(3) 0.11(4) 0.03(3)
C86 0.27(2) 0.28(2) 0.36(3) -0.080(19) 0.09(2) -0.016(19)
N1 0.046(2) 0.0356(16) 0.0356(18) 0.0031(13) 0.0229(16) 0.0021(15)
N2 0.047(2) 0.0348(17) 0.0392(19) 0.0006(13) 0.0204(16) 0.0007(15)
N3 0.074(3) 0.082(3) 0.051(3) 0.009(2) 0.018(2) -0.017(3)
N4 0.219(9) 0.095(4) 0.077(4) 0.018(3) 0.051(5) -0.049(5)
N5 0.165(9) 0.252(11) 0.115(7) -0.015(7) 0.039(7) -0.078(8)
N6 0.201(10) 0.196(10) 0.126(7) -0.010(7) 0.040(7) -0.065(8)
N7 0.322(19) 0.274(14) 0.207(14) 0.011(12) -0.021(13) -0.119(14)
N8 0.196(12) 0.344(16) 0.220(13) 0.084(12) 0.117(11) 0.046(13)
O1 0.076(3) 0.060(2) 0.059(2) 0.0115(16) 0.035(2) 0.014(2)
O2 0.257(9) 0.113(4) 0.129(5) 0.028(4) 0.064(5) -0.082(5)
O3 0.125(7) 0.205(8) 0.258(11) -0.031(7) 0.067(7) -0.060(6)
O4 0.253(12) 0.269(11) 0.129(7) -0.025(7) 0.023(7) -0.026(9)
O5 0.057(2) 0.0442(16) 0.0449(18) 0.0029(13) 0.0177(15) -0.0144(15)
O6 0.072(2) 0.0600(19) 0.0446(18) -0.0031(15) 0.0265(17) -0.0273(18)
O7 0.061(2) 0.0398(15) 0.0390(16) -0.0021(12) 0.0198(15) -0.0125(14)
O8 0.068(2) 0.0525(18) 0.0438(18) -0.0056(14) 0.0276(16) -0.0247(16)
O9 0.081(3) 0.0486(17) 0.0411(18) 0.0050(13) 0.0212(17) 0.0299(17)
O10 0.059(2) 0.0362(14) 0.0425(17) 0.0051(12) 0.0241(15) 0.0160(14)
O11 0.078(3) 0.0476(17) 0.0463(18) 0.0079(14) 0.0287(17) 0.0269(17)
O12 0.063(2) 0.0464(17) 0.0465(18) -0.0003(14) 0.0187(16) 0.0202(16)
O13 0.271(14) 0.259(12) 0.233(12) -0.051(10) 0.025(10) 0.054(11)
O14 0.283(16) 0.209(11) 0.44(2) 0.104(12) -0.047(16) -0.049(12)
Zn1 0.0433(3) 0.0248(2) 0.0318(2) 0.00106(16) 0.0200(2) 0.00292(18)
Zn2 0.0439(3) 0.0247(2) 0.0304(2) 0.00111(16) 0.0205(2) 0.00273(18)
C54 0.210(17) 0.36(2) 0.33(2) 0.25(2) -0.062(16) -0.066(16)

loop_
_atom_type_symbol
_atom_type_description
_atom_type_scat_dispersion_real
_atom_type_scat_dispersion_imag
_atom_type_scat_source
C C -0.0001 0.0005 'International Tables Vol C Tables 4.2.6.8 and 6.1.1.4'
N N 0.0004 0.0010 'International Tables Vol C Tables 4.2.6.8 and 6.1.1.4'
O O 0.0017 0.0018 'International Tables Vol C Tables 4.2.6.8 and 6.1.1.4'
Zn Zn 0.2601 0.5359 'International Tables Vol C Tables 4.2.6.8 and 6.1.1.4'
H H 0.0000 0.0000 'International Tables Vol C Tables 4.2.6.8 and 6.1.1.4'

loop_
_geom_angle_atom_site_label_1
_geom_angle_atom_site_label_2
_geom_angle_atom_site_label_3
_geom_angle
_geom_angle_site_symmetry_1
_geom_angle_site_symmetry_3
_geom_angle_publ_flag
N1 C1 C2 123.6(5) . . ?
N1 C1 H12 118.2 . . ?
C2 C1 H12 118.2 . . ?
C1 C2 C3 119.0(4) . . ?
C1 C2 H13 120.5 . . ?
C3 C2 H13 120.5 . . ?
C4 C3 C2 117.2(4) . . ?
C4 C3 C6 122.1(4) . . ?
C2 C3 C6 120.6(4) . . ?
C5 C4 C3 120.0(4) . . ?
C5 C4 H14 120.0 . . ?
C3 C4 H14 120.0 . . ?
N1 C5 C4 122.7(4) . . ?
N1 C5 H15 118.6 . . ?
C4 C5 H15 118.6 . . ?
C11 C6 C7 118.6(4) . . ?
C11 C6 C3 120.8(4) . . ?
C7 C6 C3 120.6(4) . . ?
C8 C7 C6 119.7(5) . . ?
C8 C7 H16 120.1 . . ?
C6 C7 H16 120.1 . . ?
C7 C8 C9 122.1(5) . . ?
C7 C8 H17 119.0 . . ?
C9 C8 H17 119.0 . . ?
C8 C9 C10 117.9(4) . . ?
C8 C9 C14 118.4(4) . . ?
C10 C9 C14 123.7(4) . . ?
C11 C10 C9 120.1(4) . . ?
C11 C10 C17 119.1(4) . . ?
C9 C10 C17 120.8(4) . . ?
C10 C11 C6 121.7(4) . . ?
C10 C11 H18 119.2 . . ?
C6 C11 H18 119.2 . . ?
N2 C12 C13 122.5(5) . . ?
N2 C12 H19 118.8 . . ?
C13 C12 H19 118.8 . . ?
C12 C13 C14 119.7(5) . . ?
C12 C13 H20 120.2 . . ?
C14 C13 H20 120.2 . . ?
C13 C14 C15 117.7(4) . . ?
C13 C14 C9 121.0(5) . . ?
C15 C14 C9 121.2(5) . . ?
C16 C15 C14 119.0(4) . . ?
C16 C15 H21 120.5 . . ?
C14 C15 H21 120.5 . . ?
N2 C16 C15 122.6(4) . . ?
N2 C16 H22 118.7 . . ?
C15 C16 H22 118.7 . . ?
O1 C17 N3 125.9(5) . . ?
O1 C17 C10 120.5(5) . . ?
N3 C17 C10 113.6(5) . . ?
C19 C18 N3 113.3(7) . . ?
C19 C18 C22 109.8(7) . . ?
N3 C18 C22 112.9(7) . . ?
C19 C18 H82 106.8 . . ?
N3 C18 H82 106.8 . . ?
C22 C18 H82 106.8 . . ?
C18 C19 C20 112.3(8) . . ?
C18 C19 H70 109.1 . . ?
C20 C19 H70 109.1 . . ?
C18 C19 H71 109.1 . . ?
C20 C19 H71 109.1 . . ?
H70 C19 H71 107.9 . . ?
N4 C20 C24 109.7(10) . . ?
N4 C20 C23 106.3(10) . . ?
C24 C20 C23 118.7(12) . . ?
N4 C20 C19 100.5(9) . . ?
C24 C20 C19 100.1(9) . . ?
C23 C20 C19 120.0(10) . . ?
N4 C21 C22 111.3(8) . . ?
N4 C21 C25 112.8(11) . . ?
C22 C21 C25 103.0(11) . . ?
N4 C21 C26 104.6(10) . . ?
C22 C21 C26 117.6(13) . . ?
C25 C21 C26 107.8(12) . . ?
C21 C22 C18 122.2(9) . . ?
C21 C22 H72 106.8 . . ?
C18 C22 H72 106.8 . . ?
C21 C22 H73 106.8 . . ?
C18 C22 H73 106.8 . . ?
H72 C22 H73 106.6 . . ?
C20 C23 H34 109.5 . . ?
C20 C23 H35 109.5 . . ?
H34 C23 H35 109.5 . . ?
C20 C23 H36 109.5 . . ?
H34 C23 H36 109.5 . . ?
H35 C23 H36 109.5 . . ?
C20 C24 H37 109.5 . . ?
C20 C24 H38 109.5 . . ?
H37 C24 H38 109.5 . . ?
C20 C24 H39 109.5 . . ?
H37 C24 H39 109.5 . . ?
H38 C24 H39 109.5 . . ?
C21 C25 H40 109.5 . . ?
C21 C25 H41 109.5 . . ?
H40 C25 H41 109.5 . . ?
C21 C25 H42 109.5 . . ?
H40 C25 H42 109.5 . . ?
H41 C25 H42 109.5 . . ?
C21 C26 H43 109.5 . . ?
C21 C26 H44 109.5 . . ?
H43 C26 H44 109.5 . . ?
C21 C26 H45 109.5 . . ?
H43 C26 H45 109.5 . . ?
H44 C26 H45 109.5 . . ?
O5 C27 O6 123.8(4) . . ?
O5 C27 C28 117.3(4) . . ?
O6 C27 C28 118.9(4) . . ?
C33 C28 C29 118.0(5) . . ?
C33 C28 C27 121.9(5) . . ?
C29 C28 C27 120.1(5) . . ?
C30 C29 C28 119.9(5) . . ?
C30 C29 H1 120.0 . . ?
C28 C29 H1 120.0 . . ?
C31 C30 C29 122.7(6) . . ?
C31 C30 H2 118.7 . . ?
C29 C30 H2 118.7 . . ?
C30 C31 C32 117.4(5) . . ?
C30 C31 C34 122.8(5) . . ?
C32 C31 C34 119.8(5) . . ?
C31 C32 C33 121.3(5) . . ?
C31 C32 H3 119.3 . . ?
C33 C32 H3 119.3 . . ?
C28 C33 C32 120.4(5) . . ?
C28 C33 H4 119.8 . . ?
C32 C33 H4 119.8 . . ?
C35 C34 C39 120.0 . . ?
C35 C34 C31 120.9(4) . . ?
C39 C34 C31 119.1(4) . . ?
C34 C35 C36 120.0 . . ?
C34 C35 C47 122.4(6) . . ?
C36 C35 C47 116.7(5) . . ?
C37 C36 C35 120.0 . . ?
C37 C36 H5 120.0 . . ?
C35 C36 H5 120.0 . . ?
C38 C37 C36 120.0 . . ?
C38 C37 C40 119.9(4) . . ?
C36 C37 C40 120.0(4) . . ?
C39 C38 C37 120.0 . . ?
C39 C38 H6 120.0 . . ?
C37 C38 H6 120.0 . . ?
C38 C39 C34 120.0 . . ?
C38 C39 H7 120.0 . . ?
C34 C39 H7 120.0 . . ?
C45 C40 C41 117.9(5) . . ?
C45 C40 C37 121.7(5) . . ?
C41 C40 C37 120.4(5) . . ?
C42 C41 C40 120.8(5) . . ?
C42 C41 H8 119.6 . . ?
C40 C41 H8 119.6 . . ?
C41 C42 C43 121.3(4) . . ?
C41 C42 H9 119.4 . . ?
C43 C42 H9 119.4 . . ?
C44 C43 C42 118.3(4) . . ?
C44 C43 C46 120.6(4) . . ?
C42 C43 C46 121.1(4) . . ?
C45 C44 C43 119.8(5) . . ?
C45 C44 H10 120.1 . . ?
C43 C44 H10 120.1 . . ?
C44 C45 C40 121.9(5) . . ?
C44 C45 H11 119.1 . . ?
C40 C45 H11 119.1 . . ?
O7 C46 O8 125.8(4) . . ?
O7 C46 C43 118.2(4) . . ?
O8 C46 C43 116.0(4) . . ?
O3 C47 N5 122.5(12) . . ?
O3 C47 C35 126.1(11) . . ?
N5 C47 C35 110.9(12) . . ?
N5 C48 C52 106.4(10) . . ?
N5 C48 C49 110.7(10) . . ?
C52 C48 C49 100.0(9) . . ?
N5 C48 H83 113.0 . . ?
C52 C48 H83 113.0 . . ?
C49 C48 H83 113.0 . . ?
C50 C49 C48 114.1(8) . . ?
C50 C49 H74 108.7 . . ?
C48 C49 H74 108.7 . . ?
C50 C49 H75 108.7 . . ?
C48 C49 H75 108.7 . . ?
H74 C49 H75 107.6 . . ?
C56 C50 N6 106.5(10) . . ?
C56 C50 C49 108.9(9) . . ?
N6 C50 C49 109.0(8) . . ?
C56 C50 C55 108.8(9) . . ?
N6 C50 C55 116.8(11) . . ?
C49 C50 C55 106.6(10) . . ?
N6 C51 C53 102.9(12) . . ?
N6 C51 C52 106.6(10) . . ?
C53 C51 C52 111.6(12) . . ?
N6 C51 C54 111.2(13) . . ?
C53 C51 C54 104.7(12) . . ?
C52 C51 C54 118.8(12) . . ?
C51 C52 C48 114.1(10) . . ?
C51 C52 H76 108.7 . . ?
C48 C52 H76 108.7 . . ?
C51 C52 H77 108.7 . . ?
C48 C52 H77 108.7 . . ?
H76 C52 H77 107.6 . . ?
C51 C53 H46 109.5 . . ?
C51 C53 H47 109.5 . . ?
H46 C53 H47 109.5 . . ?
C51 C53 H48 109.5 . . ?
H46 C53 H48 109.5 . . ?
H47 C53 H48 109.5 . . ?
C50 C55 H49 109.5 . . ?
C50 C55 H50 109.5 . . ?
H49 C55 H50 109.5 . . ?
C50 C55 H51 109.5 . . ?
H49 C55 H51 109.5 . . ?
H50 C55 H51 109.5 . . ?
C50 C56 H52 109.5 . . ?
C50 C56 H53 109.5 . . ?
H52 C56 H53 109.5 . . ?
C50 C56 H54 109.5 . . ?
H52 C56 H54 109.5 . . ?
H53 C56 H54 109.5 . . ?
O9 C57 O10 125.0(4) . . ?
O9 C57 C58 117.5(4) . . ?
O10 C57 C58 117.5(4) . . ?
C63 C58 C59 118.8(4) . . ?
C63 C58 C57 120.2(4) . . ?
C59 C58 C57 120.8(4) . . ?
C60 C59 C58 120.1(5) . . ?
C60 C59 H23 119.9 . . ?
C58 C59 H23 119.9 . . ?
C59 C60 C61 121.1(5) . . ?
C59 C60 H24 119.4 . . ?
C61 C60 H24 119.4 . . ?
C60 C61 C62 119.1(5) . . ?
C60 C61 C64 122.4(5) . . ?
C62 C61 C64 118.4(5) . . ?
C63 C62 C61 120.5(5) . . ?
C63 C62 H25 119.7 . . ?
C61 C62 H25 119.7 . . ?
C62 C63 C58 120.3(5) . . ?
C62 C63 H26 119.9 . . ?
C58 C63 H26 119.9 . . ?
C65 C64 C69 120.0 . . ?
C65 C64 C61 118.0(4) . . ?
C69 C64 C61 122.0(4) . . ?
C66 C65 C64 120.0 . . ?
C66 C65 H31 120.0 . . ?
C64 C65 H31 120.0 . . ?
C65 C66 C67 120.0 . . ?
C65 C66 C77 120.0(10) . . ?
C67 C66 C77 120.0(10) . . ?
C66 C67 C68 120.0 . . ?
C66 C67 C74 120.1(4) . . ?
C68 C67 C74 119.1(5) . . ?
C69 C68 C67 120.0 . . ?
C69 C68 H32 120.0 . . ?
C67 C68 H32 120.0 . . ?
C68 C69 C64 120.0 . . ?
C68 C69 H33 120.0 . . ?
C64 C69 H33 120.0 . . ?
O11 C70 O12 126.1(4) . . ?
O11 C70 C71 116.5(4) . . ?
O12 C70 C71 117.4(4) . . ?
C72 C71 C76 119.4(5) . . ?
C72 C71 C70 121.1(5) . . ?
C76 C71 C70 119.4(5) . . ?
C73 C72 C71 122.0(6) . . ?
C73 C72 H27 119.0 . . ?
C71 C72 H27 119.0 . . ?
C72 C73 C74 119.8(7) . . ?
C72 C73 H28 120.1 . . ?
C74 C73 H28 120.1 . . ?
C73 C74 C75 119.2(5) . . ?
C73 C74 C67 118.2(7) . . ?
C75 C74 C67 122.6(6) . . ?
C74 C75 C76 120.2(6) . . ?
C74 C75 H29 119.9 . . ?
C76 C75 H29 119.9 . . ?
C71 C76 C75 119.0(6) . . ?
C71 C76 H30 120.5 . . ?
C75 C76 H30 120.5 . . ?
O13 C77 N7 92.5(15) . . ?
O13 C77 C66 112.3(19) . . ?
N7 C77 C66 101.4(14) . . ?
N7 C78 C79 113.0(15) . . ?
N7 C78 C80 105.6(15) . . ?
C79 C78 C80 95.5(14) . . ?
N7 C78 H84 113.7 . . ?
C79 C78 H84 113.7 . . ?
C80 C78 H84 113.7 . . ?
C78 C79 C81 113.6(13) . . ?
C78 C79 H78 108.9 . . ?
C81 C79 H78 108.9 . . ?
C78 C79 H79 108.8 . . ?
C81 C79 H79 108.9 . . ?
H78 C79 H79 107.7 . . ?
C84 C80 C78 104.9(12) . . ?
C84 C80 H80 110.8 . . ?
C78 C80 H80 110.8 . . ?
C84 C80 H81 110.7 . . ?
C78 C80 H81 110.7 . . ?
H80 C80 H81 108.8 . . ?
N8 C81 C83 103.3(15) . . ?
N8 C81 C79 107.0(13) . . ?
C83 C81 C79 110.0(15) . . ?
N8 C81 C82 129.3(18) . . ?
C83 C81 C82 101.7(16) . . ?
C79 C81 C82 104.7(14) . . ?
C81 C82 H55 109.5 . . ?
C81 C82 H56 109.5 . . ?
H55 C82 H56 109.5 . . ?
C81 C82 H57 109.5 . . ?
H55 C82 H57 109.5 . . ?
H56 C82 H57 109.5 . . ?
C81 C83 H58 109.5 . . ?
C81 C83 H59 109.5 . . ?
H58 C83 H59 109.5 . . ?
C81 C83 H60 109.5 . . ?
H58 C83 H60 109.5 . . ?
H59 C83 H60 109.5 . . ?
N8 C84 C86 92.8(14) . . ?
N8 C84 C80 104.4(12) . . ?
C86 C84 C80 107.4(16) . . ?
N8 C84 C85 109.5(19) . . ?
C86 C84 C85 116.7(17) . . ?
C80 C84 C85 122(2) . . ?
C84 C85 H61 109.4 . . ?
C84 C85 H62 109.5 . . ?
H61 C85 H62 109.5 . . ?
C84 C85 H63 109.5 . . ?
H61 C85 H63 109.5 . . ?
H62 C85 H63 109.5 . . ?
C84 C86 H64 109.4 . . ?
C84 C86 H65 109.5 . . ?
H64 C86 H65 109.5 . . ?
C84 C86 H66 109.5 . . ?
H64 C86 H66 109.5 . . ?
H65 C86 H66 109.5 . . ?
C1 N1 C5 117.4(4) . . ?
C1 N1 Zn1 120.2(3) . . ?
C5 N1 Zn1 122.4(3) . . ?
C16 N2 C12 118.5(4) . . ?
C16 N2 Zn2 120.6(3) . 6_566 ?
C12 N2 Zn2 120.4(3) . 6_566 ?
C17 N3 C18 123.4(6) . . ?
C17 N3 H85 118.3 . . ?
C18 N3 H85 118.3 . . ?
O2 N4 C21 116.8(7) . . ?
O2 N4 C20 112.7(7) . . ?
C21 N4 C20 122.7(7) . . ?
C47 N5 C48 118.9(11) . . ?
C47 N5 H86 120.6 . . ?
C48 N5 H86 120.5 . . ?
O4 N6 C51 113.6(11) . . ?
O4 N6 C50 116.6(10) . . ?
C51 N6 C50 123.0(9) . . ?
C77 N7 C78 115.1(14) . . ?
C77 N7 H87 122.4 . . ?
C78 N7 H87 122.4 . . ?
C81 N8 O14 120.6(16) . . ?
C81 N8 C84 115.9(13) . . ?
O14 N8 C84 111.8(12) . . ?
C27 O5 Zn1 141.0(3) . . ?
C27 O6 Zn2 114.3(3) . . ?
C46 O7 Zn1 119.7(3) . 3_445 ?
C46 O8 Zn2 132.8(3) . 3_445 ?
C57 O9 Zn2 131.0(3) . . ?
C57 O10 Zn1 123.4(3) . . ?
C70 O11 Zn2 129.4(3) . 3_545 ?
C70 O12 Zn1 123.7(3) . 3_545 ?
N1 Zn1 O10 96.54(13) . . ?
N1 Zn1 O12 98.58(13) . 3_455 ?
O10 Zn1 O12 164.74(12) . 3_455 ?
N1 Zn1 O7 106.39(13) . 3 ?
O10 Zn1 O7 90.48(13) . 3 ?
O12 Zn1 O7 87.20(14) 3_455 3 ?
N1 Zn1 O5 98.14(13) . . ?
O10 Zn1 O5 89.31(14) . . ?
O12 Zn1 O5 86.56(14) 3_455 . ?
O7 Zn1 O5 155.32(12) 3 . ?
N1 Zn1 Zn2 167.70(11) . . ?
O10 Zn1 Zn2 82.88(9) . . ?
O12 Zn1 Zn2 81.91(9) 3_455 . ?
O7 Zn1 Zn2 85.90(8) 3 . ?
O5 Zn1 Zn2 69.59(9) . . ?
O11 Zn2 O9 156.27(13) 3_455 . ?
O11 Zn2 N2 107.88(13) 3_455 6_565 ?
O9 Zn2 N2 95.76(13) . 6_565 ?
O11 Zn2 O6 89.62(16) 3_455 . ?
O9 Zn2 O6 88.95(16) . . ?
N2 Zn2 O6 98.25(14) 6_565 . ?
O11 Zn2 O8 88.03(15) 3_455 3 ?
O9 Zn2 O8 87.60(16) . 3 ?
N2 Zn2 O8 95.77(13) 6_565 3 ?
O6 Zn2 O8 165.82(13) . 3 ?
O11 Zn2 Zn1 78.71(9) 3_455 . ?
O9 Zn2 Zn1 77.63(9) . . ?
N2 Zn2 Zn1 168.64(11) 6_565 . ?
O6 Zn2 Zn1 90.92(9) . . ?
O8 Zn2 Zn1 74.91(9) 3 . ?
C51 C54 H67 109.5 . . ?
C51 C54 H68 109.5 . . ?
H67 C54 H68 109.5 . . ?
C51 C54 H69 109.5 . . ?
H67 C54 H69 109.5 . . ?
H68 C54 H69 109.5 . . ?

loop_
_geom_bond_atom_site_label_1
_geom_bond_atom_site_label_2
_geom_bond_distance
_geom_bond_site_symmetry_2
_geom_bond_publ_flag
C1 N1 1.337(6) . ?
C1 C2 1.377(6) . ?
C1 H12 0.9500 . ?
C2 C3 1.412(7) . ?
C2 H13 0.9500 . ?
C3 C4 1.383(6) . ?
C3 C6 1.472(6) . ?
C4 C5 1.381(6) . ?
C4 H14 0.9500 . ?
C5 N1 1.350(5) . ?
C5 H15 0.9500 . ?
C6 C11 1.377(7) . ?
C6 C7 1.407(7) . ?
C7 C8 1.376(7) . ?
C7 H16 0.9500 . ?
C8 C9 1.383(7) . ?
C8 H17 0.9500 . ?
C9 C10 1.412(6) . ?
C9 C14 1.476(6) . ?
C10 C11 1.376(6) . ?
C10 C17 1.532(6) . ?
C11 H18 0.9500 . ?
C12 N2 1.350(6) . ?
C12 C13 1.372(6) . ?
C12 H19 0.9500 . ?
C13 C14 1.385(7) . ?
C13 H20 0.9500 . ?
C14 C15 1.416(7) . ?
C15 C16 1.374(6) . ?
C15 H21 0.9500 . ?
C16 N2 1.337(6) . ?
C16 H22 0.9500 . ?
C17 O1 1.217(6) . ?
C17 N3 1.337(7) . ?
C18 C19 1.364(10) . ?
C18 N3 1.470(8) . ?
C18 C22 1.475(12) . ?
C18 H82 1.0000 . ?
C19 C20 1.632(13) . ?
C19 H70 0.9900 . ?
C19 H71 0.9900 . ?
C20 N4 1.492(12) . ?
C20 C24 1.528(10) . ?
C20 C23 1.600(10) . ?
C21 N4 1.439(12) . ?
C21 C22 1.485(12) . ?
C21 C25 1.569(10) . ?
C21 C26 1.549(10) . ?
C22 H72 0.9900 . ?
C22 H73 0.9900 . ?
C23 H34 0.9800 . ?
C23 H35 0.9800 . ?
C23 H36 0.9800 . ?
C24 H37 0.9800 . ?
C24 H38 0.9800 . ?
C24 H39 0.9800 . ?
C25 H40 0.9800 . ?
C25 H41 0.9800 . ?
C25 H42 0.9800 . ?
C26 H43 0.9800 . ?
C26 H44 0.9800 . ?
C26 H45 0.9800 . ?
C27 O5 1.264(6) . ?
C27 O6 1.268(5) . ?
C27 C28 1.468(6) . ?
C28 C33 1.365(7) . ?
C28 C29 1.388(7) . ?
C29 C30 1.374(8) . ?
C29 H1 0.9500 . ?
C30 C31 1.360(8) . ?
C30 H2 0.9500 . ?
C31 C32 1.361(8) . ?
C31 C34 1.507(6) . ?
C32 C33 1.403(7) . ?
C32 H3 0.9500 . ?
C33 H4 0.9500 . ?
C34 C35 1.3900 . ?
C34 C39 1.3900 . ?
C35 C36 1.3900 . ?
C35 C47 1.487(13) . ?
C36 C37 1.3900 . ?
C36 H5 0.9500 . ?
C37 C38 1.3900 . ?
C37 C40 1.502(6) . ?
C38 C39 1.3900 . ?
C38 H6 0.9500 . ?
C39 H7 0.9500 . ?
C40 C45 1.387(7) . ?
C40 C41 1.407(7) . ?
C41 C42 1.359(6) . ?
C41 H8 0.9500 . ?
C42 C43 1.404(6) . ?
C42 H9 0.9500 . ?
C43 C44 1.401(6) . ?
C43 C46 1.504(6) . ?
C44 C45 1.381(7) . ?
C44 H10 0.9500 . ?
C45 H11 0.9500 . ?
C46 O7 1.246(5) . ?
C46 O8 1.263(5) . ?
C47 O3 1.291(14) . ?
C47 N5 1.388(14) . ?
C48 N5 1.439(13) . ?
C48 C52 1.518(14) . ?
C48 C49 1.536(12) . ?
C48 H83 1.0000 . ?
C49 C50 1.518(11) . ?
C49 H74 0.9900 . ?
C49 H75 0.9900 . ?
C50 C56 1.564(9) . ?
C50 N6 1.479(12) . ?
C50 C55 1.554(10) . ?
C51 N6 1.461(14) . ?
C51 C53 1.541(10) . ?
C51 C52 1.534(12) . ?
C51 C54 1.593(10) . ?
C52 H76 0.9900 . ?
C52 H77 0.9900 . ?
C53 H46 0.9800 . ?
C53 H47 0.9800 . ?
C53 H48 0.9800 . ?
C55 H49 0.9800 . ?
C55 H50 0.9800 . ?
C55 H51 0.9800 . ?
C56 H52 0.9800 . ?
C56 H53 0.9800 . ?
C56 H54 0.9800 . ?
C57 O9 1.248(5) . ?
C57 O10 1.267(5) . ?
C57 C58 1.485(5) . ?
C58 C63 1.379(6) . ?
C58 C59 1.410(7) . ?
C59 C60 1.367(7) . ?
C59 H23 0.9500 . ?
C60 C61 1.368(8) . ?
C60 H24 0.9500 . ?
C61 C62 1.396(9) . ?
C61 C64 1.506(6) . ?
C62 C63 1.377(7) . ?
C62 H25 0.9500 . ?
C63 H26 0.9500 . ?
C64 C65 1.3900 . ?
C64 C69 1.3900 . ?
C65 C66 1.3900 . ?
C65 H31 0.9500 . ?
C66 C67 1.3900 . ?
C66 C77 1.62(2) . ?
C67 C68 1.3900 . ?
C67 C74 1.497(6) . ?
C68 C69 1.3900 . ?
C68 H32 0.9500 . ?
C69 H33 0.9500 . ?
C70 O11 1.249(5) . ?
C70 O12 1.259(5) . ?
C70 C71 1.502(6) . ?
C71 C72 1.381(8) . ?
C71 C76 1.393(7) . ?
C72 C73 1.364(8) . ?
C72 H27 0.9500 . ?
C73 C74 1.395(10) . ?
C73 H28 0.9500 . ?
C74 C75 1.395(10) . ?
C75 C76 1.408(8) . ?
C75 H29 0.9500 . ?
C76 H30 0.9500 . ?
C77 O13 1.35(2) . ?
C77 N7 1.470(15) . ?
C78 N7 1.545(14) . ?
C78 C79 1.46(2) . ?
C78 C80 1.67(2) . ?
C78 H84 1.0000 . ?
C79 C81 1.606(16) . ?
C79 H78 0.9900 . ?
C79 H79 0.9900 . ?
C80 C84 1.579(17) . ?
C80 H80 0.9900 . ?
C80 H81 0.9900 . ?
C81 N8 1.462(16) . ?
C81 C83 1.586(11) . ?
C81 C82 1.559(10) . ?
C82 H55 0.9800 . ?
C82 H56 0.9800 . ?
C82 H57 0.9800 . ?
C83 H58 0.9800 . ?
C83 H59 0.9800 . ?
C83 H60 0.9800 . ?
C84 N8 1.58(2) . ?
C84 C86 1.583(11) . ?
C84 C85 1.550(11) . ?
C85 H61 0.9800 . ?
C85 H62 0.9800 . ?
C85 H63 0.9800 . ?
C86 H64 0.9800 . ?
C86 H65 0.9800 . ?
C86 H66 0.9800 . ?
N1 Zn1 2.007(3) . ?
N2 Zn2 2.022(3) 6_566 ?
N3 H85 0.8800 . ?
N4 O2 1.298(7) . ?
N5 H86 0.8800 . ?
N6 O4 1.334(11) . ?
N7 H87 0.8800 . ?
N8 O14 1.432(18) . ?
O5 Zn1 2.048(3) . ?
O6 Zn2 2.026(3) . ?
O7 Zn1 2.036(3) 3_445 ?
O8 Zn2 2.048(3) 3_445 ?
O9 Zn2 2.014(3) . ?
O10 Zn1 2.020(3) . ?
O11 Zn2 1.999(3) 3_545 ?
O12 Zn1 2.024(3) 3_545 ?
Zn1 Zn2 2.9118(6) . ?
C54 H67 0.9800 . ?
C54 H68 0.9800 . ?
C54 H69 0.9800 . ?

loop_
_geom_torsion_atom_site_label_1
_geom_torsion_atom_site_label_2
_geom_torsion_atom_site_label_3
_geom_torsion_atom_site_label_4
_geom_torsion
_geom_torsion_site_symmetry_1
_geom_torsion_site_symmetry_2
_geom_torsion_site_symmetry_3
_geom_torsion_site_symmetry_4
_geom_torsion_publ_flag
N1 C1 C2 C3 -0.3(9) . . . . ?
C1 C2 C3 C4 0.3(8) . . . . ?
C1 C2 C3 C6 -179.6(5) . . . . ?
C2 C3 C4 C5 -0.8(7) . . . . ?
C6 C3 C4 C5 179.0(5) . . . . ?
C3 C4 C5 N1 1.4(7) . . . . ?
C4 C3 C6 C11 -30.1(8) . . . . ?
C2 C3 C6 C11 149.7(6) . . . . ?
C4 C3 C6 C7 151.6(6) . . . . ?
C2 C3 C6 C7 -28.6(9) . . . . ?
C11 C6 C7 C8 -1.7(10) . . . . ?
C3 C6 C7 C8 176.6(6) . . . . ?
C6 C7 C8 C9 -0.4(12) . . . . ?
C7 C8 C9 C10 1.4(11) . . . . ?
C7 C8 C9 C14 179.4(7) . . . . ?
C8 C9 C10 C11 -0.3(9) . . . . ?
C14 C9 C10 C11 -178.2(6) . . . . ?
C8 C9 C10 C17 -178.8(6) . . . . ?
C14 C9 C10 C17 3.3(9) . . . . ?
C9 C10 C11 C6 -1.9(9) . . . . ?
C17 C10 C11 C6 176.7(5) . . . . ?
C7 C6 C11 C10 2.8(9) . . . . ?
C3 C6 C11 C10 -175.5(5) . . . . ?
N2 C12 C13 C14 1.0(9) . . . . ?
C12 C13 C14 C15 -0.2(9) . . . . ?
C12 C13 C14 C9 -178.1(5) . . . . ?
C8 C9 C14 C13 47.2(9) . . . . ?
C10 C9 C14 C13 -135.0(6) . . . . ?
C8 C9 C14 C15 -130.7(6) . . . . ?
C10 C9 C14 C15 47.2(9) . . . . ?
C13 C14 C15 C16 -0.2(7) . . . . ?
C9 C14 C15 C16 177.7(5) . . . . ?
C14 C15 C16 N2 -0.1(7) . . . . ?
C11 C10 C17 O1 66.1(7) . . . . ?
C9 C10 C17 O1 -115.4(6) . . . . ?
C11 C10 C17 N3 -115.3(5) . . . . ?
C9 C10 C17 N3 63.3(7) . . . . ?
N3 C18 C19 C20 -171.9(9) . . . . ?
C22 C18 C19 C20 60.8(15) . . . . ?
C18 C19 C20 N4 -65.3(13) . . . . ?
C18 C19 C20 C24 -177.7(11) . . . . ?
C18 C19 C20 C23 50.6(16) . . . . ?
N4 C21 C22 C18 22(2) . . . . ?
C25 C21 C22 C18 -98.7(15) . . . . ?
C26 C21 C22 C18 143.0(16) . . . . ?
C19 C18 C22 C21 -39.1(19) . . . . ?
N3 C18 C22 C21 -166.6(13) . . . . ?
O5 C27 C28 C33 -167.3(6) . . . . ?
O6 C27 C28 C33 12.5(8) . . . . ?
O5 C27 C28 C29 12.9(8) . . . . ?
O6 C27 C28 C29 -167.3(6) . . . . ?
C33 C28 C29 C30 6.2(11) . . . . ?
C27 C28 C29 C30 -174.0(7) . . . . ?
C28 C29 C30 C31 -1.9(13) . . . . ?
C29 C30 C31 C32 -2.1(13) . . . . ?
C29 C30 C31 C34 179.3(7) . . . . ?
C30 C31 C32 C33 1.8(12) . . . . ?
C34 C31 C32 C33 -179.6(6) . . . . ?
C29 C28 C33 C32 -6.5(10) . . . . ?
C27 C28 C33 C32 173.7(6) . . . . ?
C31 C32 C33 C28 2.6(11) . . . . ?
C30 C31 C34 C35 -30.6(10) . . . . ?
C32 C31 C34 C35 150.8(6) . . . . ?
C30 C31 C34 C39 150.3(7) . . . . ?
C32 C31 C34 C39 -28.2(9) . . . . ?
C39 C34 C35 C36 0.0 . . . . ?
C31 C34 C35 C36 -179.0(6) . . . . ?
C39 C34 C35 C47 168.6(9) . . . . ?
C31 C34 C35 C47 -10.5(10) . . . . ?
C34 C35 C36 C37 0.0 . . . . ?
C47 C35 C36 C37 -169.2(9) . . . . ?
C35 C36 C37 C38 0.0 . . . . ?
C35 C36 C37 C40 178.5(5) . . . . ?
C36 C37 C38 C39 0.0 . . . . ?
C40 C37 C38 C39 -178.5(5) . . . . ?
C37 C38 C39 C34 0.0 . . . . ?
C35 C34 C39 C38 0.0 . . . . ?
C31 C34 C39 C38 179.0(6) . . . . ?
C38 C37 C40 C45 -154.8(6) . . . . ?
C36 C37 C40 C45 26.8(8) . . . . ?
C38 C37 C40 C41 25.9(8) . . . . ?
C36 C37 C40 C41 -152.5(6) . . . . ?
C45 C40 C41 C42 3.1(10) . . . . ?
C37 C40 C41 C42 -177.6(6) . . . . ?
C40 C41 C42 C43 -2.9(9) . . . . ?
C41 C42 C43 C44 1.1(8) . . . . ?
C41 C42 C43 C46 179.7(5) . . . . ?
C42 C43 C44 C45 0.6(9) . . . . ?
C46 C43 C44 C45 -178.0(5) . . . . ?
C43 C44 C45 C40 -0.4(10) . . . . ?
C41 C40 C45 C44 -1.4(10) . . . . ?
C37 C40 C45 C44 179.3(6) . . . . ?
C44 C43 C46 O7 -10.2(7) . . . . ?
C42 C43 C46 O7 171.2(4) . . . . ?
C44 C43 C46 O8 170.1(5) . . . . ?
C42 C43 C46 O8 -8.5(6) . . . . ?
C34 C35 C47 O3 -55.9(15) . . . . ?
C36 C35 C47 O3 113.1(12) . . . . ?
C34 C35 C47 N5 131.9(9) . . . . ?
C36 C35 C47 N5 -59.1(11) . . . . ?
N5 C48 C49 C50 176.7(10) . . . . ?
C52 C48 C49 C50 64.8(13) . . . . ?
C48 C49 C50 C56 -167.1(10) . . . . ?
C48 C49 C50 N6 -51.3(13) . . . . ?
C48 C49 C50 C55 75.6(13) . . . . ?
N6 C51 C52 C48 56.9(15) . . . . ?
C53 C51 C52 C48 168.5(12) . . . . ?
C54 C51 C52 C48 -69.5(15) . . . . ?
N5 C48 C52 C51 176.5(11) . . . . ?
C49 C48 C52 C51 -68.3(14) . . . . ?
O9 C57 C58 C63 4.5(7) . . . . ?
O10 C57 C58 C63 -176.6(5) . . . . ?
O9 C57 C58 C59 -179.8(5) . . . . ?
O10 C57 C58 C59 -0.9(7) . . . . ?
C63 C58 C59 C60 0.1(8) . . . . ?
C57 C58 C59 C60 -175.6(5) . . . . ?
C58 C59 C60 C61 -1.1(9) . . . . ?
C59 C60 C61 C62 1.5(11) . . . . ?
C59 C60 C61 C64 179.2(6) . . . . ?
C60 C61 C62 C63 -1.0(11) . . . . ?
C64 C61 C62 C63 -178.8(6) . . . . ?
C61 C62 C63 C58 0.1(11) . . . . ?
C59 C58 C63 C62 0.4(10) . . . . ?
C57 C58 C63 C62 176.1(6) . . . . ?
C60 C61 C64 C65 -50.3(8) . . . . ?
C62 C61 C64 C65 127.5(6) . . . . ?
C60 C61 C64 C69 130.5(6) . . . . ?
C62 C61 C64 C69 -51.8(8) . . . . ?
C69 C64 C65 C66 0.0 . . . . ?
C61 C64 C65 C66 -179.3(6) . . . . ?
C64 C65 C66 C67 0.0 . . . . ?
C64 C65 C66 C77 179.2(2) . . . . ?
C65 C66 C67 C68 0.0 . . . . ?
C77 C66 C67 C68 -179.2(2) . . . . ?
C65 C66 C67 C74 -169.6(7) . . . . ?
C77 C66 C67 C74 11.1(7) . . . . ?
C66 C67 C68 C69 0.0 . . . . ?
C74 C67 C68 C69 169.7(6) . . . . ?
C67 C68 C69 C64 0.0 . . . . ?
C65 C64 C69 C68 0.0 . . . . ?
C61 C64 C69 C68 179.2(6) . . . . ?
O11 C70 C71 C72 -0.5(9) . . . . ?
O12 C70 C71 C72 179.2(6) . . . . ?
O11 C70 C71 C76 176.4(6) . . . . ?
O12 C70 C71 C76 -3.8(8) . . . . ?
C76 C71 C72 C73 3.4(12) . . . . ?
C70 C71 C72 C73 -179.6(7) . . . . ?
C71 C72 C73 C74 -0.2(14) . . . . ?
C72 C73 C74 C75 -5.3(15) . . . . ?
C72 C73 C74 C67 178.1(8) . . . . ?
C66 C67 C74 C73 -135.2(7) . . . . ?
C68 C67 C74 C73 55.1(10) . . . . ?
C66 C67 C74 C75 48.3(11) . . . . ?
C68 C67 C74 C75 -121.4(9) . . . . ?
C73 C74 C75 C76 7.8(15) . . . . ?
C67 C74 C75 C76 -175.8(8) . . . . ?
C72 C71 C76 C75 -0.9(12) . . . . ?
C70 C71 C76 C75 -177.9(7) . . . . ?
C74 C75 C76 C71 -4.7(14) . . . . ?
C65 C66 C77 O13 -16.9(12) . . . . ?
C67 C66 C77 O13 162.3(11) . . . . ?
C65 C66 C77 N7 -114.5(15) . . . . ?
C67 C66 C77 N7 64.8(16) . . . . ?
N7 C78 C79 C81 -177.1(14) . . . . ?
C80 C78 C79 C81 73.4(17) . . . . ?
N7 C78 C80 C84 167.4(14) . . . . ?
C79 C78 C80 C84 -76.8(16) . . . . ?
C78 C79 C81 N8 -62.8(19) . . . . ?
C78 C79 C81 C83 -174.3(17) . . . . ?
C78 C79 C81 C82 77(2) . . . . ?
C78 C80 C84 N8 68.1(16) . . . . ?
C78 C80 C84 C86 165.7(14) . . . . ?
C78 C80 C84 C85 -56(2) . . . . ?
C2 C1 N1 C5 0.8(7) . . . . ?
C2 C1 N1 Zn1 179.9(4) . . . . ?
C4 C5 N1 C1 -1.3(7) . . . . ?
C4 C5 N1 Zn1 179.6(3) . . . . ?
C15 C16 N2 C12 0.8(7) . . . . ?
C15 C16 N2 Zn2 -171.8(3) . . . 6_566 ?
C13 C12 N2 C16 -1.2(8) . . . . ?
C13 C12 N2 Zn2 171.4(5) . . . 6_566 ?
O1 C17 N3 C18 11.4(8) . . . . ?
C10 C17 N3 C18 -167.1(5) . . . . ?
C19 C18 N3 C17 109.8(10) . . . . ?
C22 C18 N3 C17 -124.6(9) . . . . ?
C22 C21 N4 O2 180.0(12) . . . . ?
C25 C21 N4 O2 -64.8(13) . . . . ?
C26 C21 N4 O2 52.1(14) . . . . ?
C22 C21 N4 C20 -33.0(19) . . . . ?
C25 C21 N4 C20 82.3(13) . . . . ?
C26 C21 N4 C20 -160.9(12) . . . . ?
C24 C20 N4 O2 -56.4(13) . . . . ?
C23 C20 N4 O2 73.1(11) . . . . ?
C19 C20 N4 O2 -161.2(9) . . . . ?
C24 C20 N4 C21 155.4(11) . . . . ?
C23 C20 N4 C21 -75.1(14) . . . . ?
C19 C20 N4 C21 50.6(15) . . . . ?
O3 C47 N5 C48 5.0(18) . . . . ?
C35 C47 N5 C48 177.5(9) . . . . ?
C52 C48 N5 C47 -159.6(11) . . . . ?
C49 C48 N5 C47 92.7(14) . . . . ?
C53 C51 N6 O4 51.7(16) . . . . ?
C52 C51 N6 O4 169.2(11) . . . . ?
C54 C51 N6 O4 -59.9(14) . . . . ?
C53 C51 N6 C50 -158.2(12) . . . . ?
C52 C51 N6 C50 -40.7(17) . . . . ?
C54 C51 N6 C50 90.2(15) . . . . ?
C56 C50 N6 O4 -54.4(14) . . . . ?
C49 C50 N6 O4 -171.7(11) . . . . ?
C55 C50 N6 O4 67.4(14) . . . . ?
C56 C50 N6 C51 156.3(12) . . . . ?
C49 C50 N6 C51 39.0(16) . . . . ?
C55 C50 N6 C51 -81.8(16) . . . . ?
O13 C77 N7 C78 59(2) . . . . ?
C66 C77 N7 C78 172.3(15) . . . . ?
C79 C78 N7 C77 57(3) . . . . ?
C80 C78 N7 C77 159.7(18) . . . . ?
C83 C81 N8 O14 -55(2) . . . . ?
C79 C81 N8 O14 -171.5(16) . . . . ?
C82 C81 N8 O14 62(3) . . . . ?
C83 C81 N8 C84 164.4(16) . . . . ?
C79 C81 N8 C84 48(2) . . . . ?
C82 C81 N8 C84 -78(3) . . . . ?
C86 C84 N8 C81 -164.9(17) . . . . ?
C80 C84 N8 C81 -56(2) . . . . ?
C85 C84 N8 C81 75(2) . . . . ?
C86 C84 N8 O14 51.5(19) . . . . ?
C80 C84 N8 O14 160.3(17) . . . . ?
C85 C84 N8 O14 -68(2) . . . . ?
O6 C27 O5 Zn1 -9.3(9) . . . . ?
C28 C27 O5 Zn1 170.4(4) . . . . ?
O5 C27 O6 Zn2 3.7(7) . . . . ?
C28 C27 O6 Zn2 -176.0(4) . . . . ?
O8 C46 O7 Zn1 -9.7(6) . . . 3_445 ?
C43 C46 O7 Zn1 170.7(3) . . . 3_445 ?
O7 C46 O8 Zn2 13.0(7) . . . 3_445 ?
C43 C46 O8 Zn2 -167.4(3) . . . 3_445 ?
O10 C57 O9 Zn2 2.3(7) . . . . ?
C58 C57 O9 Zn2 -178.9(3) . . . . ?
O9 C57 O10 Zn1 -0.6(7) . . . . ?
C58 C57 O10 Zn1 -179.4(3) . . . . ?
O12 C70 O11 Zn2 1.0(8) . . . 3_545 ?
C71 C70 O11 Zn2 -179.3(4) . . . 3_545 ?
O11 C70 O12 Zn1 -4.3(7) . . . 3_545 ?
C71 C70 O12 Zn1 176.0(4) . . . 3_545 ?
